data_1516231
loop_
_publ_author_name
'Z\"ophel, Lukas'
'Enkelmann, Volker'
'Rieger, Ralph'
'M\"ullen, Klaus'

_publ_section_title
;
 Saddle Shaped Hexaaryl[a,c,fg,j,l,op]tetracenes from
 4,5,9,10-Tetrafunctionalized Pyrenes
;
_journal_coden_ASTM ORLEF7
_journal_issue 17
_journal_name_full 'Organic Letters'
_journal_page_first 4506
_journal_page_last 4509
_journal_paper_doi 10.1021/ol2016516
_journal_volume 13
_journal_year 2011
_chemical_formula_sum 'C18 H6 Br2 F6 O6 S2'
_chemical_formula_weight 656.17
_space_group_IT_number 2
_symmetry_cell_setting triclinic
_symmetry_space_group_name_Hall '-P 1'
_symmetry_space_group_name_H-M 'P -1'
_atom_sites_solution_hydrogens geom
_atom_sites_solution_primary direct
_audit_creation_date 11-05-11
_audit_creation_method CRYSTALS_ver_12.84
_cell_angle_alpha 101.7495(9)
_cell_angle_beta 92.3718(12)
_cell_angle_gamma 92.6724(11)
_cell_formula_units_Z 6
_cell_length_a 10.9121(2)
_cell_length_b 13.4556(3)
_cell_length_c 21.4689(5)
_cell_measurement_reflns_used 0
_cell_measurement_temperature 120
_cell_measurement_theta_max 0
_cell_measurement_theta_min 0
_cell_volume 3078.67(11)
_computing_cell_refinement 'DENZO/SCALEPACK (Otwinowski & Minor, 1997)'
_computing_data_collection 'COLLECT (Nonius, 1997-2001).'
_computing_data_reduction 'DENZO/SCALEPACK (Otwinowski & Minor, 1997)'
_computing_molecular_graphics 'CAMERON (Watkin et al., 1996)'
_computing_publication_material 'CRYSTALS (Betteridge et al., 2003)'
_computing_structure_refinement 'CRYSTALS (Betteridge et al., 2003)'
_computing_structure_solution 'CRYSTALS (Betteridge et al., 2003)'
_diffrn_ambient_temperature 120
_diffrn_measured_fraction_theta_full 0.989
_diffrn_measured_fraction_theta_max 0.984
_diffrn_measurement_device_type 'Nonius KappaCCD'
_diffrn_measurement_method '\f & \w scans'
_diffrn_radiation_monochromator graphite
_diffrn_radiation_type 'Mo K\a'
_diffrn_radiation_wavelength 0.71073
_diffrn_reflns_av_R_equivalents 0.098
_diffrn_reflns_limit_h_max 15
_diffrn_reflns_limit_h_min -15
_diffrn_reflns_limit_k_max 19
_diffrn_reflns_limit_k_min -19
_diffrn_reflns_limit_l_max 31
_diffrn_reflns_limit_l_min -29
_diffrn_reflns_number 41342
_diffrn_reflns_theta_full 25.420
_diffrn_reflns_theta_max 31.000
_diffrn_reflns_theta_min 2.911
_diffrn_standards_number 0
_exptl_absorpt_coefficient_mu 4.244
_exptl_absorpt_correction_T_max 0.65
_exptl_absorpt_correction_T_min 0.57
_exptl_absorpt_correction_type multi-scan
_exptl_absorpt_process_details 'SORTAV (Blessing)'
_exptl_crystal_colour colourless
_exptl_crystal_density_diffrn 2.123
_exptl_crystal_description prism
_exptl_crystal_F_000 1908
_exptl_crystal_size_max 0.38
_exptl_crystal_size_mid 0.24
_exptl_crystal_size_min 0.10
_refine_diff_density_max 0.66
_refine_diff_density_min -0.55
_refine_ls_extinction_method None
_refine_ls_goodness_of_fit_ref 1.0832
_refine_ls_hydrogen_treatment constr
_refine_ls_matrix_type full
_refine_ls_number_parameters 919
_refine_ls_number_reflns 13576
_refine_ls_number_restraints 0
_refine_ls_R_factor_all 0.0720
_refine_ls_R_factor_gt 0.0501
_refine_ls_shift/su_max 0.005197
_refine_ls_structure_factor_coef F
_refine_ls_weighting_details
;

 Method, part 1, Chebychev polynomial, (Watkin, 1994, Prince, 1982) 

 [weight] = 1.0/[A~0~*T~0~(x)+A~1~*T~1~(x) ... +A~n-1~]*T~n-1~(x)] 

 where A~i~ are the Chebychev coefficients listed below and x= Fcalc/Fmax 

 Method = Robust Weighting (Prince, 1982) 

 W = [weight] * [1-(deltaF/6*sigmaF)^2^]^2^ 

 A~i~ are: 

 3.24 0.530 2.45 

;
_refine_ls_weighting_scheme calc
_refine_ls_wR_factor_all 0.0612
_refine_ls_wR_factor_gt 0.0584
_refine_ls_wR_factor_ref 0.0584
_reflns_limit_h_max 15
_reflns_limit_h_min -15
_reflns_limit_k_max 19
_reflns_limit_k_min -19
_reflns_limit_l_max 31
_reflns_limit_l_min 0
_reflns_number_gt 13576
_reflns_number_total 19342
_reflns_threshold_expression I>3.0\s(I)
_cod_duplicate_entry 1502354
_cod_data_source_file ol2016516_si_004.cif
_cod_data_source_block zoeph31
_cod_depositor_comments
;
The following automatic conversions were performed:

'_symmetry_cell_setting' value 'Triclinic' changed to 'triclinic'
according to
/usr/data/users/saulius/automatic-downloads/retrospective/ACS/lib/dictionaries/cif_core.dic
dictionary named 'cif_core.dic' version 2.4.2 from 2011-04-26.

Automatic conversion script
Id: cif_fix_values 2281 2013-09-26 08:29:07Z andrius 
;
_cod_original_sg_symbol_H-M 'P -1 '
_cod_database_code 1516231

loop_
_symmetry_equiv_pos_as_xyz
x,y,z
-x,-y,-z

loop_
_atom_site_label
_atom_site_type_symbol
_atom_site_fract_x
_atom_site_fract_y
_atom_site_fract_z
_atom_site_U_iso_or_equiv
_atom_site_occupancy
_atom_site_adp_type
_atom_site_refinement_flags_posn
F1 F 0.5571(4) 0.3343(3) 0.76397(19) 0.0680 1.0000 Uani .
F2 F 0.3813(4) 0.2780(3) 0.7850(2) 0.0922 1.0000 Uani .
F3 F 0.5323(4) 0.1878(4) 0.7923(2) 0.0772 1.0000 Uani .
F4 F 0.0872(3) 0.0086(3) 0.44348(15) 0.0455 1.0000 Uani .
F5 F 0.2631(3) -0.0556(2) 0.42624(13) 0.0415 1.0000 Uani .
F6 F 0.1442(3) -0.1083(2) 0.49175(14) 0.0405 1.0000 Uani .
F21 F 0.4253(3) 0.3380(2) -0.00564(14) 0.0393 1.0000 Uani .
F22 F 0.3177(3) 0.2289(2) -0.07655(13) 0.0436 1.0000 Uani .
F23 F 0.5148(3) 0.2256(2) -0.07216(14) 0.0456 1.0000 Uani .
F24 F 0.1326(2) -0.0015(2) 0.00063(12) 0.0339 1.0000 Uani .
F25 F 0.2541(3) -0.1254(2) -0.00896(13) 0.0393 1.0000 Uani .
F26 F 0.0646(3) -0.1502(2) 0.01107(14) 0.0390 1.0000 Uani .
F41 F 0.1097(3) 0.9005(2) 0.25527(15) 0.0519 1.0000 Uani .
F42 F -0.0690(3) 0.8716(2) 0.28925(17) 0.0540 1.0000 Uani .
F43 F 0.0819(3) 0.7833(3) 0.30927(15) 0.0544 1.0000 Uani .
F44 F -0.3213(3) 0.4208(2) -0.02003(13) 0.0423 1.0000 Uani .
F45 F -0.1380(3) 0.3713(2) -0.00922(14) 0.0425 1.0000 Uani .
F46 F -0.2756(3) 0.3413(2) 0.05476(14) 0.0410 1.0000 Uani .
S1 S 0.46219(10) 0.18855(7) 0.67728(5) 0.0305 1.0000 Uani .
S2 S 0.24938(9) 0.07233(7) 0.53479(5) 0.0274 1.0000 Uani .
S21 S 0.41240(8) 0.15249(7) 0.01516(4) 0.0211 1.0000 Uani .
S22 S 0.19599(8) -0.05384(6) 0.10778(4) 0.0221 1.0000 Uani .
S41 S -0.00678(9) 0.73836(6) 0.19151(4) 0.0229 1.0000 Uani .
S42 S -0.19392(8) 0.53125(7) 0.07404(4) 0.0230 1.0000 Uani .
O1 O 0.3512(2) 0.11135(19) 0.68344(13) 0.0246 1.0000 Uani .
O2 O 0.5666(3) 0.1373(3) 0.6585(2) 0.0514 1.0000 Uani .
O3 O 0.4132(4) 0.2606(3) 0.6439(2) 0.0565 1.0000 Uani .
O4 O 0.3707(2) 0.0228(2) 0.55549(12) 0.0231 1.0000 Uani .
O5 O 0.1644(3) 0.0846(3) 0.58321(16) 0.0375 1.0000 Uani .
O6 O 0.2908(3) 0.1522(3) 0.50575(18) 0.0418 1.0000 Uani .
O21 O 0.2879(2) 0.18269(19) 0.04844(11) 0.0199 1.0000 Uani .
O22 O 0.5131(3) 0.1783(3) 0.05989(13) 0.0311 1.0000 Uani .
O23 O 0.3924(3) 0.0562(2) -0.02514(14) 0.0326 1.0000 Uani .
O24 O 0.3104(2) 0.02732(18) 0.11255(12) 0.0209 1.0000 Uani .
O25 O 0.0935(3) -0.0061(2) 0.13555(14) 0.0281 1.0000 Uani .
O26 O 0.2417(3) -0.1430(2) 0.12321(16) 0.0334 1.0000 Uani .
O41 O -0.1142(2) 0.66966(18) 0.21275(13) 0.0217 1.0000 Uani .
O42 O 0.0983(3) 0.6824(2) 0.17710(17) 0.0365 1.0000 Uani .
O43 O -0.0634(3) 0.7934(2) 0.15006(17) 0.0398 1.0000 Uani .
O44 O -0.0754(2) 0.50723(19) 0.11307(12) 0.0213 1.0000 Uani .
O45 O -0.2929(3) 0.5532(2) 0.11376(14) 0.0301 1.0000 Uani .
O46 O -0.1510(3) 0.5947(2) 0.03363(15) 0.0338 1.0000 Uani .
Br1 Br 0.39914(4) -0.40703(3) 0.78406(2) 0.0331 1.0000 Uani .
Br2 Br 0.43278(4) -0.51025(3) 0.63424(3) 0.0344 1.0000 Uani .
Br21 Br 0.22102(3) 0.57685(3) 0.361231(18) 0.0266 1.0000 Uani .
Br22 Br 0.25516(4) 0.39277(3) 0.439060(17) 0.0279 1.0000 Uani .
Br41 Br -0.09128(3) 0.32418(3) 0.459819(17) 0.0252 1.0000 Uani .
Br42 Br -0.04378(3) 0.13284(3) 0.343071(19) 0.0255 1.0000 Uani .
C1 C 0.3898(3) -0.2045(2) 0.62895(16) 0.0188 1.0000 Uani .
C2 C 0.3744(3) -0.1595(2) 0.69391(16) 0.0194 1.0000 Uani .
C3 C 0.3612(3) -0.0529(3) 0.71299(16) 0.0204 1.0000 Uani .
C4 C 0.3454(4) -0.0093(3) 0.77677(17) 0.0273 1.0000 Uani .
C5 C 0.3446(4) -0.0701(3) 0.82223(18) 0.0327 1.0000 Uani .
C6 C 0.3615(4) -0.1737(3) 0.80431(19) 0.0292 1.0000 Uani .
C7 C 0.3762(3) -0.2202(3) 0.74108(18) 0.0228 1.0000 Uani .
C8 C 0.3944(3) -0.3269(3) 0.7207(2) 0.0260 1.0000 Uani .
C9 C 0.4087(3) -0.3695(3) 0.6593(2) 0.0260 1.0000 Uani .
C10 C 0.4076(3) -0.3101(2) 0.61003(18) 0.0216 1.0000 Uani .
C11 C 0.4252(3) -0.3508(3) 0.5458(2) 0.0283 1.0000 Uani .
C12 C 0.4283(3) -0.2896(3) 0.50112(19) 0.0269 1.0000 Uani .
C13 C 0.4102(3) -0.1869(3) 0.51841(17) 0.0241 1.0000 Uani .
C14 C 0.3882(3) -0.1437(3) 0.58138(16) 0.0194 1.0000 Uani .
C15 C 0.3697(3) -0.0379(3) 0.60236(17) 0.0200 1.0000 Uani .
C16 C 0.3629(3) 0.0060(2) 0.66413(17) 0.0203 1.0000 Uani .
C17 C 0.4812(5) 0.2528(4) 0.7592(3) 0.0504 1.0000 Uani .
C18 C 0.1823(4) -0.0284(3) 0.4696(2) 0.0316 1.0000 Uani .
C21 C 0.2836(3) 0.2448(2) 0.24902(16) 0.0173 1.0000 Uani .
C22 C 0.2693(3) 0.3249(2) 0.21528(16) 0.0173 1.0000 Uani .
C23 C 0.2735(3) 0.3058(2) 0.14782(15) 0.0181 1.0000 Uani .
C24 C 0.2584(3) 0.3847(3) 0.11497(17) 0.0219 1.0000 Uani .
C25 C 0.2395(3) 0.4815(3) 0.14827(18) 0.0240 1.0000 Uani .
C26 C 0.2361(3) 0.5018(3) 0.21423(17) 0.0222 1.0000 Uani .
C27 C 0.2502(3) 0.4251(2) 0.24859(16) 0.0190 1.0000 Uani .
C28 C 0.2458(3) 0.4431(3) 0.31731(17) 0.0204 1.0000 Uani .
C29 C 0.2605(3) 0.3669(3) 0.34952(16) 0.0215 1.0000 Uani .
C30 C 0.2810(3) 0.2646(3) 0.31697(16) 0.0199 1.0000 Uani .
C31 C 0.2986(3) 0.1850(3) 0.34857(17) 0.0239 1.0000 Uani .
C32 C 0.3188(3) 0.0878(3) 0.31493(18) 0.0248 1.0000 Uani .
C33 C 0.3187(3) 0.0665(3) 0.24891(17) 0.0218 1.0000 Uani .
C34 C 0.3004(3) 0.1446(2) 0.21554(16) 0.0180 1.0000 Uani .
C35 C 0.2970(3) 0.1265(2) 0.14742(16) 0.0186 1.0000 Uani .
C36 C 0.2891(3) 0.2036(2) 0.11575(15) 0.0178 1.0000 Uani .
C37 C 0.4165(4) 0.2432(3) -0.03835(19) 0.0294 1.0000 Uani .
C38 C 0.1615(4) -0.0842(3) 0.0214(2) 0.0275 1.0000 Uani .
C41 C -0.0681(3) 0.3774(2) 0.25024(15) 0.0165 1.0000 Uani .
C42 C -0.0873(3) 0.4601(2) 0.30063(15) 0.0170 1.0000 Uani .
C43 C -0.1024(3) 0.5597(2) 0.28929(16) 0.0187 1.0000 Uani .
C44 C -0.1235(3) 0.6403(2) 0.33933(18) 0.0220 1.0000 Uani .
C45 C -0.1251(3) 0.6249(3) 0.40099(18) 0.0247 1.0000 Uani .
C46 C -0.1088(3) 0.5289(3) 0.41388(17) 0.0236 1.0000 Uani .
C47 C -0.0922(3) 0.4453(2) 0.36478(16) 0.0185 1.0000 Uani .
C48 C -0.0790(3) 0.3440(3) 0.37587(16) 0.0199 1.0000 Uani .
C49 C -0.0600(3) 0.2650(2) 0.32731(16) 0.0186 1.0000 Uani .
C50 C -0.0530(3) 0.2782(2) 0.26236(16) 0.0187 1.0000 Uani .
C51 C -0.0320(3) 0.1984(2) 0.21137(17) 0.0205 1.0000 Uani .
C52 C -0.0259(3) 0.2159(2) 0.14995(17) 0.0218 1.0000 Uani .
C53 C -0.0418(3) 0.3113(2) 0.13716(16) 0.0198 1.0000 Uani .
C54 C -0.0642(3) 0.3923(2) 0.18668(16) 0.0177 1.0000 Uani .
C55 C -0.0820(3) 0.4924(2) 0.17615(16) 0.0188 1.0000 Uani .
C56 C -0.0953(3) 0.5720(2) 0.22449(16) 0.0184 1.0000 Uani .
C57 C 0.0303(5) 0.8298(3) 0.2671(2) 0.0351 1.0000 Uani .
C58 C -0.2339(4) 0.4070(3) 0.0214(2) 0.0320 1.0000 Uani .
H41 H 0.3343 0.0615 0.7889 0.0318 1.0000 Uiso R
H51 H 0.3332 -0.0404 0.8655 0.0385 1.0000 Uiso R
H61 H 0.3633 -0.2143 0.8357 0.0325 1.0000 Uiso R
H111 H 0.4340 -0.4218 0.5329 0.0369 1.0000 Uiso R
H121 H 0.4433 -0.3186 0.4581 0.0354 1.0000 Uiso R
H131 H 0.4127 -0.1452 0.4877 0.0328 1.0000 Uiso R
H241 H 0.2613 0.3717 0.0699 0.0262 1.0000 Uiso R
H251 H 0.2289 0.5350 0.1261 0.0287 1.0000 Uiso R
H261 H 0.2232 0.5690 0.2362 0.0273 1.0000 Uiso R
H311 H 0.2972 0.1974 0.3937 0.0293 1.0000 Uiso R
H321 H 0.3321 0.0348 0.3372 0.0296 1.0000 Uiso R
H331 H 0.3325 0.0000 0.2261 0.0268 1.0000 Uiso R
H441 H -0.1359 0.7059 0.3310 0.0269 1.0000 Uiso R
H451 H -0.1388 0.6805 0.4346 0.0301 1.0000 Uiso R
H461 H -0.1081 0.5201 0.4567 0.0283 1.0000 Uiso R
H511 H -0.0229 0.1319 0.2188 0.0239 1.0000 Uiso R
H521 H -0.0096 0.1614 0.1161 0.0285 1.0000 Uiso R
H531 H -0.0374 0.3221 0.0949 0.0245 1.0000 Uiso R

loop_
_atom_site_aniso_label
_atom_site_aniso_U_11
_atom_site_aniso_U_22
_atom_site_aniso_U_33
_atom_site_aniso_U_23
_atom_site_aniso_U_13
_atom_site_aniso_U_12
F1 0.069(2) 0.056(2) 0.066(2) -0.0074(17) 0.0016(18) -0.0421(18)
F2 0.071(3) 0.078(3) 0.097(3) -0.056(3) 0.045(2) -0.026(2)
F3 0.082(3) 0.094(3) 0.055(2) 0.026(2) -0.019(2) -0.027(2)
F4 0.0369(14) 0.0564(18) 0.0485(16) 0.0253(14) -0.0109(12) 0.0043(13)
F5 0.0453(15) 0.0537(17) 0.0273(12) 0.0114(12) 0.0049(11) 0.0037(13)
F6 0.0434(15) 0.0382(14) 0.0440(15) 0.0214(12) -0.0040(12) -0.0073(11)
F21 0.0455(15) 0.0263(12) 0.0494(16) 0.0131(11) 0.0167(12) 0.0010(10)
F22 0.0496(16) 0.0536(17) 0.0340(13) 0.0232(13) -0.0039(12) 0.0124(13)
F23 0.0505(16) 0.0512(17) 0.0429(15) 0.0214(13) 0.0246(13) 0.0129(13)
F24 0.0339(12) 0.0338(12) 0.0354(13) 0.0121(10) -0.0046(10) -0.0019(10)
F25 0.0421(14) 0.0325(13) 0.0372(14) -0.0086(11) 0.0102(11) 0.0013(11)
F26 0.0380(14) 0.0317(13) 0.0416(14) -0.0014(11) -0.0021(11) -0.0132(10)
F41 0.070(2) 0.0362(14) 0.0440(16) 0.0035(12) 0.0091(14) -0.0339(14)
F42 0.077(2) 0.0241(12) 0.0579(19) -0.0047(12) 0.0348(17) -0.0026(13)
F43 0.061(2) 0.062(2) 0.0409(16) 0.0217(15) -0.0137(14) -0.0287(16)
F44 0.0439(15) 0.0452(16) 0.0363(14) 0.0108(12) -0.0154(11) -0.0083(12)
F45 0.0468(16) 0.0407(15) 0.0353(14) -0.0038(11) 0.0028(12) 0.0035(12)
F46 0.0472(15) 0.0275(12) 0.0496(16) 0.0157(11) -0.0046(12) -0.0124(11)
S1 0.0374(5) 0.0148(4) 0.0394(5) 0.0041(3) 0.0139(4) -0.0018(3)
S2 0.0288(4) 0.0274(4) 0.0305(4) 0.0150(4) 0.0033(3) 0.0060(3)
S21 0.0247(4) 0.0217(4) 0.0174(3) 0.0040(3) 0.0025(3) 0.0047(3)
S22 0.0252(4) 0.0134(3) 0.0270(4) 0.0028(3) 0.0018(3) 0.0000(3)
S41 0.0298(4) 0.0137(3) 0.0265(4) 0.0069(3) 0.0039(3) -0.0007(3)
S42 0.0276(4) 0.0213(4) 0.0216(4) 0.0086(3) -0.0018(3) 0.0007(3)
O1 0.0282(13) 0.0141(10) 0.0324(14) 0.0051(10) 0.0081(10) 0.0031(9)
O2 0.0373(18) 0.0266(15) 0.088(3) 0.0015(17) 0.0274(19) -0.0011(13)
O3 0.073(3) 0.0316(17) 0.069(3) 0.0274(18) -0.010(2) -0.0131(17)
O4 0.0251(12) 0.0241(12) 0.0238(12) 0.0129(10) 0.0031(9) 0.0036(9)
O5 0.0335(15) 0.0481(18) 0.0344(16) 0.0128(14) 0.0057(12) 0.0150(14)
O6 0.0447(18) 0.0368(17) 0.053(2) 0.0314(16) -0.0029(15) 0.0012(14)
O21 0.0230(11) 0.0209(11) 0.0164(10) 0.0045(9) 0.0010(8) 0.0020(9)
O22 0.0247(13) 0.0468(17) 0.0225(13) 0.0077(12) 0.0004(10) 0.0062(12)
O23 0.0433(17) 0.0258(13) 0.0271(14) -0.0004(11) 0.0073(12) 0.0067(12)
O24 0.0209(11) 0.0152(10) 0.0258(12) 0.0022(9) 0.0034(9) 0.0009(8)
O25 0.0276(13) 0.0199(12) 0.0348(14) 0.0011(10) 0.0072(11) -0.0034(10)
O26 0.0392(16) 0.0151(11) 0.0473(18) 0.0104(12) -0.0008(13) 0.0015(11)
O41 0.0242(12) 0.0134(10) 0.0295(12) 0.0085(9) 0.0030(10) 0.0024(9)
O42 0.0345(15) 0.0209(13) 0.055(2) 0.0077(13) 0.0167(14) -0.0017(11)
O43 0.0481(19) 0.0296(15) 0.0463(18) 0.0235(14) -0.0083(14) -0.0080(13)
O44 0.0252(12) 0.0205(11) 0.0199(11) 0.0085(9) 0.0000(9) 0.0014(9)
O45 0.0291(13) 0.0331(14) 0.0292(14) 0.0079(11) 0.0004(11) 0.0084(11)
O46 0.0410(16) 0.0330(15) 0.0321(15) 0.0211(12) -0.0069(12) -0.0049(12)
Br1 0.02465(18) 0.03148(19) 0.0504(2) 0.02748(18) -0.00315(16) -0.00215(14)
Br2 0.02427(18) 0.01382(15) 0.0654(3) 0.00923(16) 0.00113(17) 0.00090(12)
Br21 0.02666(17) 0.02280(16) 0.02602(17) -0.00538(13) 0.00089(13) 0.00393(13)
Br22 0.02797(18) 0.0384(2) 0.01592(15) 0.00137(14) 0.00270(12) 0.00399(15)
Br41 0.02710(17) 0.02957(18) 0.02139(16) 0.01211(13) 0.00021(12) -0.00326(13)
Br42 0.02801(17) 0.01889(15) 0.03300(19) 0.01367(13) -0.00029(14) 0.00202(12)
C1 0.0184(14) 0.0161(13) 0.0214(14) 0.0031(11) -0.0006(11) 0.0001(11)
C2 0.0198(14) 0.0165(13) 0.0221(15) 0.0050(11) -0.0006(11) -0.0004(11)
C3 0.0240(15) 0.0179(14) 0.0183(14) 0.0026(11) 0.0002(11) -0.0024(11)
C4 0.038(2) 0.0228(16) 0.0184(15) 0.0002(13) 0.0017(14) -0.0053(14)
C5 0.044(2) 0.036(2) 0.0174(16) 0.0047(15) 0.0031(15) -0.0042(17)
C6 0.0321(19) 0.0320(19) 0.0252(17) 0.0129(15) -0.0026(14) -0.0071(15)
C7 0.0191(14) 0.0217(15) 0.0291(17) 0.0106(13) -0.0031(12) -0.0035(12)
C8 0.0203(15) 0.0230(16) 0.040(2) 0.0209(15) -0.0031(14) -0.0022(12)
C9 0.0187(15) 0.0128(13) 0.047(2) 0.0088(14) -0.0010(14) -0.0013(11)
C10 0.0163(14) 0.0151(13) 0.0333(18) 0.0044(12) 0.0011(12) 0.0005(11)
C11 0.0233(16) 0.0217(16) 0.036(2) -0.0033(14) 0.0007(14) -0.0020(13)
C12 0.0256(17) 0.0257(17) 0.0254(17) -0.0047(14) 0.0027(13) 0.0028(13)
C13 0.0251(16) 0.0244(16) 0.0224(16) 0.0035(13) 0.0033(12) 0.0023(13)
C14 0.0214(14) 0.0178(14) 0.0191(14) 0.0029(11) 0.0044(11) 0.0028(11)
C15 0.0198(14) 0.0195(14) 0.0231(15) 0.0096(12) 0.0023(11) 0.0017(11)
C16 0.0237(15) 0.0127(13) 0.0251(16) 0.0045(11) 0.0032(12) 0.0027(11)
C17 0.051(3) 0.049(3) 0.043(3) -0.005(2) 0.009(2) -0.027(2)
C18 0.0267(18) 0.040(2) 0.0317(19) 0.0173(17) -0.0031(15) 0.0009(16)
C21 0.0155(13) 0.0174(13) 0.0201(14) 0.0065(11) 0.0008(10) 0.0000(10)
C22 0.0154(13) 0.0154(13) 0.0217(14) 0.0061(11) -0.0006(11) -0.0024(10)
C23 0.0188(14) 0.0181(13) 0.0176(14) 0.0038(11) 0.0026(11) 0.0010(11)
C24 0.0285(16) 0.0185(14) 0.0206(15) 0.0076(12) 0.0032(12) 0.0033(12)
C25 0.0278(17) 0.0197(15) 0.0271(17) 0.0097(13) 0.0046(13) 0.0031(12)
C26 0.0242(16) 0.0169(14) 0.0252(16) 0.0029(12) 0.0046(13) 0.0008(12)
C27 0.0170(13) 0.0163(13) 0.0227(15) 0.0024(11) 0.0014(11) -0.0012(11)
C28 0.0189(14) 0.0190(14) 0.0221(15) 0.0019(12) 0.0007(11) -0.0011(11)
C29 0.0193(14) 0.0266(16) 0.0169(14) 0.0010(12) 0.0032(11) -0.0016(12)
C30 0.0165(14) 0.0256(15) 0.0175(14) 0.0046(12) 0.0020(11) 0.0001(11)
C31 0.0242(16) 0.0295(17) 0.0192(15) 0.0090(13) -0.0006(12) -0.0009(13)
C32 0.0263(16) 0.0256(16) 0.0257(16) 0.0133(14) -0.0001(13) -0.0007(13)
C33 0.0217(15) 0.0200(14) 0.0251(16) 0.0088(12) 0.0006(12) -0.0016(12)
C34 0.0187(14) 0.0164(13) 0.0192(14) 0.0050(11) 0.0022(11) -0.0015(11)
C35 0.0214(14) 0.0147(13) 0.0186(14) 0.0018(11) 0.0005(11) -0.0017(11)
C36 0.0195(14) 0.0185(14) 0.0152(13) 0.0031(11) 0.0011(11) 0.0001(11)
C37 0.0349(19) 0.0335(19) 0.0234(17) 0.0115(15) 0.0103(14) 0.0059(15)
C38 0.0288(18) 0.0184(15) 0.0320(19) -0.0025(13) 0.0009(14) 0.0006(13)
C41 0.0187(13) 0.0112(12) 0.0192(14) 0.0030(10) -0.0008(11) -0.0007(10)
C42 0.0170(13) 0.0150(13) 0.0194(14) 0.0050(11) 0.0003(11) -0.0007(10)
C43 0.0197(14) 0.0126(12) 0.0235(15) 0.0041(11) -0.0008(11) -0.0015(10)
C44 0.0253(16) 0.0130(13) 0.0268(16) 0.0014(12) 0.0058(13) 0.0010(11)
C45 0.0280(17) 0.0220(15) 0.0222(16) 0.0002(13) 0.0035(13) -0.0018(13)
C46 0.0266(16) 0.0215(15) 0.0217(15) 0.0027(12) 0.0018(12) -0.0009(12)
C47 0.0197(14) 0.0165(13) 0.0189(14) 0.0032(11) 0.0011(11) -0.0025(11)
C48 0.0203(14) 0.0208(14) 0.0200(14) 0.0083(12) -0.0013(11) -0.0001(11)
C49 0.0185(14) 0.0144(13) 0.0248(15) 0.0091(11) -0.0015(11) -0.0001(10)
C50 0.0183(14) 0.0139(13) 0.0241(15) 0.0050(11) -0.0006(11) 0.0005(10)
C51 0.0202(14) 0.0141(13) 0.0271(16) 0.0046(12) -0.0007(12) 0.0001(11)
C52 0.0258(16) 0.0138(13) 0.0240(15) -0.0004(12) -0.0002(12) 0.0024(11)
C53 0.0228(15) 0.0173(14) 0.0195(14) 0.0037(11) 0.0014(11) 0.0034(11)
C54 0.0186(13) 0.0148(13) 0.0195(14) 0.0033(11) 0.0000(11) 0.0002(10)
C55 0.0215(14) 0.0175(14) 0.0180(14) 0.0049(11) 0.0016(11) 0.0017(11)
C56 0.0225(15) 0.0097(12) 0.0239(15) 0.0058(11) -0.0002(12) 0.0002(10)
C57 0.049(2) 0.0231(17) 0.031(2) 0.0025(15) 0.0062(17) -0.0156(17)
C58 0.036(2) 0.0300(19) 0.0292(19) 0.0070(15) -0.0025(16) -0.0056(16)

loop_
_atom_type_symbol
_atom_type_scat_dispersion_real
_atom_type_scat_dispersion_imag
_atom_type_scat_Cromer_Mann_a1
_atom_type_scat_Cromer_Mann_b1
_atom_type_scat_Cromer_Mann_a2
_atom_type_scat_Cromer_Mann_b2
_atom_type_scat_Cromer_Mann_a3
_atom_type_scat_Cromer_Mann_b3
_atom_type_scat_Cromer_Mann_a4
_atom_type_scat_Cromer_Mann_b4
_atom_type_scat_Cromer_Mann_c
_atom_type_scat_source
C 0.0033 0.0016 2.3100 20.8439 1.0200 10.2075 1.5886 0.5687 0.8650 51.6512 0.2156 'International Tables Vol C 4.2.6.8 and 6.1.1.4'
H 0.0000 0.0000 0.4930 10.5109 0.3229 26.1257 0.1402 3.1424 0.0408 57.7998 0.0030 'International Tables Vol C 4.2.6.8 and 6.1.1.4'
S 0.1246 0.1234 6.9053 1.4679 5.2034 22.2151 1.4379 0.2536 1.5863 56.1720 0.8669 'International Tables Vol C 4.2.6.8 and 6.1.1.4'
O 0.0106 0.0060 3.0485 13.2771 2.2868 5.7011 1.5463 0.3239 0.8670 32.9089 0.2508 'International Tables Vol C 4.2.6.8 and 6.1.1.4'
F 0.0171 0.0103 3.5392 10.2825 2.6412 4.2944 1.5170 0.2615 1.0243 26.1476 0.2776 'International Tables Vol C 4.2.6.8 and 6.1.1.4'
Br -0.2901 2.4595 17.1789 2.1723 5.2358 16.5796 5.6377 0.2609 3.9851 41.4328 2.9557 'International Tables Vol C 4.2.6.8 and 6.1.1.4'

loop_
_geom_angle_atom_site_label_1
_geom_angle_atom_site_label_2
_geom_angle_atom_site_label_3
_geom_angle
_geom_angle_publ_flag
O1 S1 O2 111.10(17) yes
O1 S1 O3 106.3(2) yes
O2 S1 O3 122.0(3) yes
O1 S1 C17 98.54(19) yes
O2 S1 C17 110.4(3) yes
O3 S1 C17 105.8(3) yes
O4 S2 O5 111.60(17) yes
O4 S2 O6 105.49(18) yes
O5 S2 O6 123.3(2) yes
O4 S2 C18 101.88(17) yes
O5 S2 C18 106.6(2) yes
O6 S2 C18 105.8(2) yes
O21 S21 O22 110.12(15) yes
O21 S21 O23 108.44(17) yes
O22 S21 O23 123.3(2) yes
O21 S21 C37 98.98(16) yes
O22 S21 C37 108.0(2) yes
O23 S21 C37 105.23(19) yes
O24 S22 O25 110.36(15) yes
O24 S22 O26 107.33(16) yes
O25 S22 O26 123.59(19) yes
O24 S22 C38 100.66(16) yes
O25 S22 C38 106.67(18) yes
O26 S22 C38 105.75(19) yes
O41 S41 O42 110.97(15) yes
O41 S41 O43 105.96(17) yes
O42 S41 O43 123.8(2) yes
O41 S41 C57 100.26(16) yes
O42 S41 C57 107.0(2) yes
O43 S41 C57 106.3(2) yes
O44 S42 O45 111.28(16) yes
O44 S42 O46 105.82(16) yes
O45 S42 O46 123.80(19) yes
O44 S42 C58 101.58(17) yes
O45 S42 C58 106.62(19) yes
O46 S42 C58 105.42(19) yes
S1 O1 C16 120.1(2) yes
S2 O4 C15 121.4(2) yes
S21 O21 C36 118.3(2) yes
S22 O24 C35 117.6(2) yes
S41 O41 C56 122.3(2) yes
S42 O44 C55 121.3(2) yes
C2 C1 C10 120.8(3) yes
C2 C1 C14 120.4(3) yes
C10 C1 C14 118.8(3) yes
C1 C2 C3 120.6(3) yes
C1 C2 C7 120.3(3) yes
C3 C2 C7 119.1(3) yes
C2 C3 C4 120.3(3) yes
C2 C3 C16 117.4(3) yes
C4 C3 C16 122.3(3) yes
C3 C4 C5 119.9(4) yes
C3 C4 H41 119.8 no
C5 C4 H41 120.3 no
C4 C5 C6 120.2(4) yes
C4 C5 H51 119.8 no
C6 C5 H51 120.0 no
C5 C6 C7 121.6(3) yes
C5 C6 H61 119.7 no
C7 C6 H61 118.6 no
C2 C7 C6 118.9(3) yes
C2 C7 C8 117.9(3) yes
C6 C7 C8 123.3(3) yes
Br1 C8 C7 117.7(3) yes
Br1 C8 C9 120.4(3) yes
C7 C8 C9 121.9(3) yes
Br2 C9 C8 120.8(3) yes
Br2 C9 C10 117.5(3) yes
C8 C9 C10 121.7(3) yes
C9 C10 C1 117.4(3) yes
C9 C10 C11 123.6(3) yes
C1 C10 C11 119.0(3) yes
C10 C11 C12 121.2(3) yes
C10 C11 H111 119.0 no
C12 C11 H111 119.8 no
C11 C12 C13 120.8(4) yes
C11 C12 H121 119.6 no
C13 C12 H121 119.7 no
C12 C13 C14 120.0(3) yes
C12 C13 H131 120.5 no
C14 C13 H131 119.4 no
C1 C14 C13 120.2(3) yes
C1 C14 C15 117.0(3) yes
C13 C14 C15 122.7(3) yes
C14 C15 O4 117.0(3) yes
C14 C15 C16 122.7(3) yes
O4 C15 C16 120.0(3) yes
C3 C16 O1 117.0(3) yes
C3 C16 C15 121.7(3) yes
O1 C16 C15 121.2(3) yes
S1 C17 F3 107.5(4) yes
S1 C17 F1 109.2(4) yes
F3 C17 F1 109.1(5) yes
S1 C17 F2 114.2(4) yes
F3 C17 F2 106.7(5) yes
F1 C17 F2 110.0(5) yes
S2 C18 F4 107.4(3) yes
S2 C18 F6 110.5(3) yes
F4 C18 F6 109.2(3) yes
S2 C18 F5 110.8(3) yes
F4 C18 F5 109.4(3) yes
F6 C18 F5 109.5(4) yes
C22 C21 C30 120.4(3) yes
C22 C21 C34 120.3(3) yes
C30 C21 C34 119.3(3) yes
C21 C22 C23 120.6(3) yes
C21 C22 C27 120.5(3) yes
C23 C22 C27 118.9(3) yes
C22 C23 C24 120.2(3) yes
C22 C23 C36 117.4(3) yes
C24 C23 C36 122.3(3) yes
C23 C24 C25 119.9(3) yes
C23 C24 H241 120.1 no
C25 C24 H241 120.0 no
C24 C25 C26 120.7(3) yes
C24 C25 H251 120.0 no
C26 C25 H251 119.3 no
C25 C26 C27 121.1(3) yes
C25 C26 H261 119.4 no
C27 C26 H261 119.5 no
C22 C27 C26 119.2(3) yes
C22 C27 C28 118.2(3) yes
C26 C27 C28 122.7(3) yes
Br21 C28 C27 117.9(2) yes
Br21 C28 C29 120.8(3) yes
C27 C28 C29 121.3(3) yes
Br22 C29 C28 120.4(3) yes
Br22 C29 C30 117.9(3) yes
C28 C29 C30 121.7(3) yes
C29 C30 C21 117.9(3) yes
C29 C30 C31 123.2(3) yes
C21 C30 C31 118.9(3) yes
C30 C31 C32 120.9(3) yes
C30 C31 H311 119.7 no
C32 C31 H311 119.4 no
C31 C32 C33 121.0(3) yes
C31 C32 H321 119.9 no
C33 C32 H321 119.1 no
C32 C33 C34 119.5(3) yes
C32 C33 H331 120.8 no
C34 C33 H331 119.7 no
C21 C34 C33 120.3(3) yes
C21 C34 C35 117.8(3) yes
C33 C34 C35 121.9(3) yes
C34 C35 O24 119.3(3) yes
C34 C35 C36 121.5(3) yes
O24 C35 C36 119.0(3) yes
C23 C36 O21 118.0(3) yes
C23 C36 C35 122.1(3) yes
O21 C36 C35 119.8(3) yes
S21 C37 F23 106.9(3) yes
S21 C37 F21 111.1(3) yes
F23 C37 F21 109.2(4) yes
S21 C37 F22 110.2(3) yes
F23 C37 F22 109.6(3) yes
F21 C37 F22 109.7(4) yes
S22 C38 F26 106.6(3) yes
S22 C38 F24 110.6(3) yes
F26 C38 F24 108.7(3) yes
S22 C38 F25 111.2(3) yes
F26 C38 F25 109.5(3) yes
F24 C38 F25 110.1(3) yes
C42 C41 C50 120.7(3) yes
C42 C41 C54 120.2(3) yes
C50 C41 C54 119.1(3) yes
C41 C42 C43 121.3(3) yes
C41 C42 C47 120.4(3) yes
C43 C42 C47 118.3(3) yes
C42 C43 C44 120.7(3) yes
C42 C43 C56 116.7(3) yes
C44 C43 C56 122.6(3) yes
C43 C44 C45 120.1(3) yes
C43 C44 H441 120.0 no
C45 C44 H441 119.9 no
C44 C45 C46 120.7(3) yes
C44 C45 H451 119.2 no
C46 C45 H451 120.1 no
C45 C46 C47 121.1(3) yes
C45 C46 H461 119.6 no
C47 C46 H461 119.4 no
C42 C47 C46 119.1(3) yes
C42 C47 C48 118.1(3) yes
C46 C47 C48 122.8(3) yes
Br41 C48 C47 117.9(3) yes
Br41 C48 C49 120.9(2) yes
C47 C48 C49 121.2(3) yes
Br42 C49 C48 120.4(2) yes
Br42 C49 C50 117.8(2) yes
C48 C49 C50 121.8(3) yes
C49 C50 C41 117.8(3) yes
C49 C50 C51 123.1(3) yes
C41 C50 C51 119.1(3) yes
C50 C51 C52 120.4(3) yes
C50 C51 H511 119.7 no
C52 C51 H511 119.8 no
C51 C52 C53 121.3(3) yes
C51 C52 H521 119.4 no
C53 C52 H521 119.3 no
C52 C53 C54 119.8(3) yes
C52 C53 H531 120.4 no
C54 C53 H531 119.7 no
C41 C54 C53 120.2(3) yes
C41 C54 C55 117.6(3) yes
C53 C54 C55 122.2(3) yes
C54 C55 O44 117.4(3) yes
C54 C55 C56 122.1(3) yes
O44 C55 C56 120.3(3) yes
C43 C56 O41 116.9(3) yes
C43 C56 C55 121.9(3) yes
O41 C56 C55 121.0(3) yes
S41 C57 F41 107.5(3) yes
S41 C57 F43 110.0(3) yes
F41 C57 F43 109.0(4) yes
S41 C57 F42 110.3(3) yes
F41 C57 F42 109.9(4) yes
F43 C57 F42 110.0(4) yes
S42 C58 F44 107.1(3) yes
S42 C58 F46 110.4(3) yes
F44 C58 F46 109.3(3) yes
S42 C58 F45 110.9(3) yes
F44 C58 F45 109.5(4) yes
F46 C58 F45 109.6(4) yes

loop_
_geom_bond_atom_site_label_1
_geom_bond_atom_site_label_2
_geom_bond_distance
_geom_bond_publ_flag
F1 C17 1.327(5) yes
F2 C17 1.273(7) yes
F3 C17 1.358(8) yes
F4 C18 1.324(5) yes
F5 C18 1.317(5) yes
F6 C18 1.319(5) yes
F21 C37 1.322(5) yes
F22 C37 1.309(5) yes
F23 C37 1.324(5) yes
F24 C38 1.327(5) yes
F25 C38 1.308(5) yes
F26 C38 1.329(4) yes
F41 C57 1.327(4) yes
F42 C57 1.306(6) yes
F43 C57 1.323(6) yes
F44 C58 1.324(5) yes
F45 C58 1.316(5) yes
F46 C58 1.322(5) yes
S1 O1 1.586(3) yes
S1 O2 1.391(4) yes
S1 O3 1.428(4) yes
S1 C17 1.795(5) yes
S2 O4 1.597(3) yes
S2 O5 1.412(3) yes
S2 O6 1.413(3) yes
S2 C18 1.839(5) yes
S21 O21 1.592(3) yes
S21 O22 1.411(3) yes
S21 O23 1.406(3) yes
S21 C37 1.839(4) yes
S22 O24 1.606(3) yes
S22 O25 1.409(3) yes
S22 O26 1.414(3) yes
S22 C38 1.835(4) yes
S41 O41 1.598(3) yes
S41 O42 1.411(3) yes
S41 O43 1.410(3) yes
S41 C57 1.843(4) yes
S42 O44 1.594(3) yes
S42 O45 1.408(3) yes
S42 O46 1.414(3) yes
S42 C58 1.840(4) yes
O1 C16 1.407(4) yes
O4 C15 1.419(4) yes
O21 C36 1.414(4) yes
O24 C35 1.408(4) yes
O41 C56 1.410(4) yes
O44 C55 1.413(4) yes
Br1 C8 1.900(3) yes
Br2 C9 1.894(3) yes
Br21 C28 1.891(3) yes
Br22 C29 1.886(3) yes
Br41 C48 1.884(3) yes
Br42 C49 1.892(3) yes
C1 C2 1.423(5) yes
C1 C10 1.420(5) yes
C1 C14 1.433(5) yes
C2 C3 1.426(5) yes
C2 C7 1.424(5) yes
C3 C4 1.397(5) yes
C3 C16 1.438(5) yes
C4 C5 1.396(5) yes
C4 H41 0.950 no
C5 C6 1.393(6) yes
C5 H51 0.950 no
C6 C7 1.393(6) yes
C6 H61 0.950 no
C7 C8 1.439(5) yes
C8 C9 1.346(6) yes
C9 C10 1.450(5) yes
C10 C11 1.400(5) yes
C11 C12 1.387(6) yes
C11 H111 0.950 no
C12 C13 1.381(5) yes
C12 H121 0.950 no
C13 C14 1.394(5) yes
C13 H131 0.950 no
C14 C15 1.430(5) yes
C15 C16 1.344(5) yes
C21 C22 1.427(4) yes
C21 C30 1.430(5) yes
C21 C34 1.416(5) yes
C22 C23 1.422(4) yes
C22 C27 1.421(5) yes
C23 C24 1.401(4) yes
C23 C36 1.428(5) yes
C24 C25 1.382(5) yes
C24 H241 0.950 no
C25 C26 1.389(5) yes
C25 H251 0.950 no
C26 C27 1.397(5) yes
C26 H261 0.950 no
C27 C28 1.449(5) yes
C28 C29 1.360(5) yes
C29 C30 1.443(5) yes
C30 C31 1.396(5) yes
C31 C32 1.392(6) yes
C31 H311 0.950 no
C32 C33 1.388(5) yes
C32 H321 0.950 no
C33 C34 1.405(4) yes
C33 H331 0.950 no
C34 C35 1.431(5) yes
C35 C36 1.355(4) yes
C41 C42 1.415(4) yes
C41 C50 1.426(4) yes
C41 C54 1.421(4) yes
C42 C43 1.427(4) yes
C42 C47 1.434(4) yes
C43 C44 1.397(5) yes
C43 C56 1.439(5) yes
C44 C45 1.382(5) yes
C44 H441 0.950 no
C45 C46 1.392(5) yes
C45 H451 0.950 no
C46 C47 1.401(5) yes
C46 H461 0.950 no
C47 C48 1.443(4) yes
C48 C49 1.359(5) yes
C49 C50 1.445(5) yes
C50 C51 1.403(5) yes
C51 C52 1.389(5) yes
C51 H511 0.950 no
C52 C53 1.384(4) yes
C52 H521 0.950 no
C53 C54 1.397(5) yes
C53 H531 0.950 no
C54 C55 1.431(4) yes
C55 C56 1.349(5) yes
